data_4347158
loop_
_publ_author_name
'Ferrara, Skylar J.'
'Wang, Bo'
'Haas, Elaine'
'Wright LeBlanc, Karry'
'Mague, Joel T.'
'Donahue, James P.'

_publ_section_title
;
 Synthesis and Structures of [LCu(I)(SSi(i)Pr3)] (L = triphos, carbene)
 and Related Compounds.
;
_journal_issue 18
_journal_name_full 'Inorganic chemistry'
_journal_page_first 9173
_journal_page_last 9177
_journal_paper_doi 10.1021/acs.inorgchem.5b02811
_journal_volume 55
_journal_year 2016
_chemical_absolute_configuration ad
_chemical_formula_moiety 'C23 H27 Cu N2 O S'
_chemical_formula_sum 'C23 H27 Cu N2 O S'
_chemical_formula_weight 443.06
_space_group_crystal_system orthorhombic
_space_group_IT_number 19
_space_group_name_Hall 'P 2ac 2ab'
_space_group_name_H-M_alt 'P 21 21 21'
_atom_sites_solution_hydrogens geom
_atom_sites_solution_primary direct
_atom_sites_solution_secondary difmap
_audit_creation_method SHELXL-2013
_cell_angle_alpha 90
_cell_angle_beta 90
_cell_angle_gamma 90
_cell_formula_units_Z 4
_cell_length_a 8.8709(7)
_cell_length_b 13.4554(10)
_cell_length_c 19.1905(15)
_cell_measurement_reflns_used 9951
_cell_measurement_temperature 150(2)
_cell_measurement_theta_max 28.1763
_cell_measurement_theta_min 2.5294
_cell_volume 2290.6(3)
_computing_cell_refinement '<i>SAINT</i> (Bruker AXS, 2013a)'
_computing_data_collection '<i>APEX2</i> (Bruker AXS, 2013)'
_computing_data_reduction '<i>SAINT</i> (Bruker AXS, 2013a)'
_computing_molecular_graphics '<i>DIAMOND</i> (Brandenburg & Putz, 2012)'
_computing_publication_material '<i>SHELXTL</i> (Bruker AXS, 2008)'
_computing_structure_refinement '<i>SHELXL-2013</i> (Sheldrick, 2013)'
_computing_structure_solution '<i>SHELXT</i> (Bruker AXS 2013c)'
_diffrn_ambient_temperature 150(2)
_diffrn_detector_area_resol_mean 8.3660
_diffrn_measured_fraction_theta_full 1.000
_diffrn_measured_fraction_theta_max 0.999
_diffrn_measurement_device_type 'Bruker Smart APEX CCD'
_diffrn_measurement_method '\f and \w scans'
_diffrn_radiation_monochromator graphite
_diffrn_radiation_type MoK\a
_diffrn_radiation_wavelength 0.71073
_diffrn_reflns_av_R_equivalents 0.0496
_diffrn_reflns_av_unetI/netI 0.0299
_diffrn_reflns_Laue_measured_fraction_full 1.000
_diffrn_reflns_Laue_measured_fraction_max 0.999
_diffrn_reflns_limit_h_max 11
_diffrn_reflns_limit_h_min -11
_diffrn_reflns_limit_k_max 18
_diffrn_reflns_limit_k_min -17
_diffrn_reflns_limit_l_max 25
_diffrn_reflns_limit_l_min -25
_diffrn_reflns_number 41306
_diffrn_reflns_point_group_measured_fraction_full 1.000
_diffrn_reflns_point_group_measured_fraction_max 0.999
_diffrn_reflns_theta_full 28.000
_diffrn_reflns_theta_max 28.421
_diffrn_reflns_theta_min 1.848
_diffrn_source 'fine-focus sealed tube'
_exptl_absorpt_coefficient_mu 1.059
_exptl_absorpt_correction_T_max 0.85
_exptl_absorpt_correction_T_min 0.67
_exptl_absorpt_correction_type multi-scan
_exptl_absorpt_process_details '<i>SADABS</i> (Bruker AXS, 2013b)'
_exptl_crystal_colour colorless
_exptl_crystal_density_diffrn 1.285
_exptl_crystal_density_method 'not measured'
_exptl_crystal_description block
_exptl_crystal_F_000 928
_exptl_crystal_size_max 0.200
_exptl_crystal_size_mid 0.180
_exptl_crystal_size_min 0.160
_exptl_transmission_factor_max 0.958
_exptl_transmission_factor_min 0.753
_refine_diff_density_max 0.375
_refine_diff_density_min -0.263
_refine_diff_density_rms 0.061
_refine_ls_abs_structure_details
;
 Refined as an inversion twin.
;
_refine_ls_abs_structure_Flack 0.403(15)
_refine_ls_extinction_method none
_refine_ls_goodness_of_fit_ref 1.053
_refine_ls_hydrogen_treatment constr
_refine_ls_matrix_type full
_refine_ls_number_parameters 261
_refine_ls_number_reflns 5749
_refine_ls_number_restraints 222
_refine_ls_restrained_S_all 1.039
_refine_ls_R_factor_all 0.0388
_refine_ls_R_factor_gt 0.0340
_refine_ls_shift/su_max 0.007
_refine_ls_shift/su_mean 0.000
_refine_ls_structure_factor_coef Fsqd
_refine_ls_weighting_details 'w=1/[\s^2^(Fo^2^)+(0.0479P)^2^+0.6753P] where P=(Fo^2^+2Fc^2^)/3'
_refine_ls_weighting_scheme calc
_refine_ls_wR_factor_gt 0.0859
_refine_ls_wR_factor_ref 0.0894
_reflns_Friedel_coverage 0.773
_reflns_Friedel_fraction_full 1.000
_reflns_Friedel_fraction_max 1.000
_reflns_number_gt 5325
_reflns_number_total 5749
_reflns_threshold_expression 'I > 2\s(I)'
_cod_data_source_file ic5b02811_si_002.cif
_cod_data_source_block JPD552_0m_a
_cod_database_code 4347158
_shelx_space_group_comment
;
The symmetry employed for this shelxl refinement is uniquely defined
by the following loop, which should always be used as a source of
symmetry information in preference to the above space-group names.
They are only intended as comments.
;
_shelx_estimated_absorpt_t_min 0.816
_shelx_estimated_absorpt_t_max 0.849
_shelxl_version_number 2013-3

loop_
_space_group_symop_operation_xyz
'x, y, z'
'-x+1/2, -y, z+1/2'
'-x, y+1/2, -z+1/2'
'x+1/2, -y+1/2, -z'

loop_
_atom_site_label
_atom_site_type_symbol
_atom_site_fract_x
_atom_site_fract_y
_atom_site_fract_z
_atom_site_U_iso_or_equiv
_atom_site_adp_type
_atom_site_occupancy
_atom_site_site_symmetry_order
_atom_site_calc_flag
_atom_site_refinement_flags_posn
_atom_site_refinement_flags_adp
Cu1 Cu 0.30532(4) 0.98579(3) 0.45801(2) 0.02887(11) Uani 1 1 d . U
S1 S 0.34187(12) 1.04251(7) 0.56128(4) 0.0429(2) Uani 1 1 d . U
O1 O 0.2762(3) 1.2140(2) 0.61519(13) 0.0461(6) Uani 1 1 d . U
N1 N 0.2657(3) 0.99552(18) 0.30863(12) 0.0242(5) Uani 1 1 d . U
N2 N 0.2793(3) 0.84389(18) 0.34165(12) 0.0239(5) Uani 1 1 d . U
C1 C 0.2817(3) 0.9385(2) 0.36620(15) 0.0235(6) Uani 1 1 d . U
C2 C 0.2529(4) 0.9376(2) 0.24872(16) 0.0298(6) Uani 1 1 d . U
H2 H 0.2404 0.9606 0.2023 0.036 Uiso 1 1 calc R U
C3 C 0.2617(4) 0.8429(2) 0.26990(16) 0.0293(6) Uani 1 1 d . U
H3 H 0.2568 0.7856 0.2410 0.035 Uiso 1 1 calc R U
C4 C 0.2645(3) 1.1028(2) 0.31079(15) 0.0245(6) Uani 1 1 d . U
C5 C 0.1267(4) 1.1520(2) 0.30645(17) 0.0293(6) Uani 1 1 d . U
C6 C 0.1280(4) 1.2554(2) 0.31144(18) 0.0310(7) Uani 1 1 d . U
H6 H 0.0354 1.2907 0.3089 0.037 Uiso 1 1 calc R U
C7 C 0.2620(4) 1.3084(2) 0.32005(16) 0.0297(6) Uani 1 1 d . U
C8 C 0.3961(4) 1.2569(2) 0.32415(17) 0.0295(6) Uani 1 1 d . U
H8 H 0.4874 1.2927 0.3303 0.035 Uiso 1 1 calc R U
C9 C 0.4006(3) 1.1526(2) 0.31948(17) 0.0285(6) Uani 1 1 d . U
C10 C -0.0193(4) 1.0975(3) 0.2977(2) 0.0432(9) Uani 1 1 d . U
H10A H -0.0364 1.0839 0.2482 0.065 Uiso 1 1 calc R U
H10B H -0.1020 1.1383 0.3158 0.065 Uiso 1 1 calc R U
H10C H -0.0151 1.0346 0.3234 0.065 Uiso 1 1 calc R U
C11 C 0.2590(5) 1.4205(3) 0.3244(2) 0.0454(9) Uani 1 1 d . U
H11A H 0.3555 1.4444 0.3427 0.068 Uiso 1 1 calc R U
H11B H 0.1773 1.4414 0.3555 0.068 Uiso 1 1 calc R U
H11C H 0.2424 1.4483 0.2778 0.068 Uiso 1 1 calc R U
C12 C 0.5489(4) 1.0990(3) 0.3221(3) 0.0485(10) Uani 1 1 d . U
H12A H 0.5797 1.0807 0.2748 0.073 Uiso 1 1 calc R U
H12B H 0.5386 1.0389 0.3505 0.073 Uiso 1 1 calc R U
H12C H 0.6253 1.1426 0.3428 0.073 Uiso 1 1 calc R U
C13 C 0.2943(4) 0.7565(2) 0.38466(14) 0.0247(5) Uani 1 1 d . U
C14 C 0.4386(4) 0.7218(3) 0.39949(17) 0.0319(7) Uani 1 1 d . U
C15 C 0.4508(5) 0.6376(3) 0.4416(2) 0.0419(8) Uani 1 1 d . U
H15 H 0.5480 0.6121 0.4522 0.050 Uiso 1 1 calc R U
C16 C 0.3267(5) 0.5910(2) 0.4682(2) 0.0436(9) Uani 1 1 d . U
C17 C 0.1841(4) 0.6273(2) 0.4521(2) 0.0401(7) Uani 1 1 d . U
H17 H 0.0977 0.5950 0.4706 0.048 Uiso 1 1 calc R U
C18 C 0.1655(3) 0.7105(2) 0.40925(17) 0.0299(7) Uani 1 1 d . U
C19 C 0.5788(4) 0.7724(3) 0.3715(2) 0.0464(10) Uani 1 1 d . U
H19A H 0.5767 0.8430 0.3839 0.070 Uiso 1 1 calc R U
H19B H 0.5818 0.7655 0.3206 0.070 Uiso 1 1 calc R U
H19C H 0.6685 0.7412 0.3918 0.070 Uiso 1 1 calc R U
C20 C 0.3417(7) 0.4998(3) 0.5144(3) 0.0704(14) Uani 1 1 d . U
H20A H 0.4089 0.4516 0.4921 0.106 Uiso 1 1 calc R U
H20B H 0.2422 0.4698 0.5213 0.106 Uiso 1 1 calc R U
H20C H 0.3838 0.5194 0.5596 0.106 Uiso 1 1 calc R U
C21 C 0.0098(4) 0.7469(3) 0.3913(2) 0.0437(9) Uani 1 1 d . U
H21A H -0.0024 0.8154 0.4077 0.066 Uiso 1 1 calc R U
H21B H -0.0654 0.7043 0.4139 0.066 Uiso 1 1 calc R U
H21C H -0.0042 0.7446 0.3407 0.066 Uiso 1 1 calc R U
C22 C 0.2678(4) 1.1649(3) 0.56286(18) 0.0338(7) Uani 1 1 d . U
C23 C 0.1935(6) 1.2062(3) 0.4979(2) 0.0515(10) Uani 1 1 d . U
H23A H 0.1400 1.2677 0.5096 0.077 Uiso 1 1 calc R U
H23B H 0.1217 1.1574 0.4795 0.077 Uiso 1 1 calc R U
H23C H 0.2706 1.2202 0.4627 0.077 Uiso 1 1 calc R U

loop_
_atom_site_aniso_label
_atom_site_aniso_U_11
_atom_site_aniso_U_22
_atom_site_aniso_U_33
_atom_site_aniso_U_23
_atom_site_aniso_U_13
_atom_site_aniso_U_12
Cu1 0.03711(19) 0.02830(18) 0.02119(17) -0.00382(14) -0.00172(15) 0.00230(15)
S1 0.0623(6) 0.0428(5) 0.0237(4) -0.0073(3) -0.0077(4) 0.0152(4)
O1 0.0611(18) 0.0446(14) 0.0326(12) -0.0113(11) 0.0013(12) 0.0050(13)
N1 0.0297(11) 0.0234(11) 0.0197(10) -0.0024(9) -0.0008(8) -0.0006(9)
N2 0.0297(13) 0.0219(11) 0.0200(11) -0.0032(9) -0.0022(9) -0.0012(9)
C1 0.0261(14) 0.0203(13) 0.0242(13) -0.0021(10) -0.0012(11) 0.0015(11)
C2 0.0382(16) 0.0298(15) 0.0213(13) -0.0038(11) -0.0034(12) -0.0002(12)
C3 0.0350(16) 0.0309(15) 0.0219(13) -0.0066(12) -0.0029(12) 0.0007(12)
C4 0.0312(15) 0.0227(13) 0.0195(12) 0.0008(11) -0.0005(11) 0.0004(11)
C5 0.0290(15) 0.0306(15) 0.0283(15) 0.0044(13) -0.0039(12) -0.0003(12)
C6 0.0313(15) 0.0284(15) 0.0333(16) 0.0050(13) -0.0038(13) 0.0071(12)
C7 0.0383(16) 0.0243(14) 0.0265(15) 0.0030(11) 0.0013(12) -0.0005(12)
C8 0.0279(15) 0.0278(15) 0.0328(16) 0.0001(13) 0.0046(12) -0.0055(12)
C9 0.0269(14) 0.0275(15) 0.0310(16) -0.0018(12) 0.0033(12) -0.0007(12)
C10 0.0314(17) 0.0352(19) 0.063(3) 0.0033(18) -0.0116(17) -0.0015(14)
C11 0.053(2) 0.0254(15) 0.058(2) 0.0026(16) 0.0016(19) -0.0006(15)
C12 0.0283(17) 0.037(2) 0.080(3) -0.009(2) 0.0029(18) 0.0021(14)
C13 0.0308(14) 0.0206(12) 0.0226(12) -0.0040(10) -0.0022(12) 0.0012(12)
C14 0.0305(15) 0.0337(17) 0.0314(17) -0.0001(14) -0.0048(12) 0.0012(13)
C15 0.0478(19) 0.0371(18) 0.041(2) 0.0040(15) -0.0108(16) 0.0116(15)
C16 0.064(2) 0.0253(15) 0.0421(19) 0.0042(14) -0.0101(18) 0.0001(15)
C17 0.0509(19) 0.0294(15) 0.0401(18) 0.0004(14) -0.0034(17) -0.0135(14)
C18 0.0295(16) 0.0292(15) 0.0311(15) -0.0057(12) -0.0017(12) -0.0043(12)
C19 0.0278(17) 0.067(3) 0.045(2) 0.0045(19) -0.0020(15) -0.0010(17)
C20 0.099(4) 0.042(3) 0.070(3) 0.024(2) -0.018(3) -0.005(2)
C21 0.0300(17) 0.054(2) 0.047(2) 0.0004(18) 0.0011(15) -0.0011(16)
C22 0.0371(17) 0.0334(15) 0.0309(15) -0.0047(12) 0.0066(13) -0.0036(13)
C23 0.076(3) 0.040(2) 0.0391(19) -0.0017(16) -0.006(2) 0.007(2)

loop_
_atom_type_symbol
_atom_type_description
_atom_type_scat_dispersion_real
_atom_type_scat_dispersion_imag
_atom_type_scat_source
C C 0.0033 0.0016 'International Tables Vol C Tables 4.2.6.8 and 6.1.1.4'
H H 0.0000 0.0000 'International Tables Vol C Tables 4.2.6.8 and 6.1.1.4'
N N 0.0061 0.0033 'International Tables Vol C Tables 4.2.6.8 and 6.1.1.4'
O O 0.0106 0.0060 'International Tables Vol C Tables 4.2.6.8 and 6.1.1.4'
S S 0.1246 0.1234 'International Tables Vol C Tables 4.2.6.8 and 6.1.1.4'
Cu Cu 0.3201 1.2651 'International Tables Vol C Tables 4.2.6.8 and 6.1.1.4'

loop_
_geom_angle_atom_site_label_1
_geom_angle_atom_site_label_2
_geom_angle_atom_site_label_3
_geom_angle
C1 Cu1 S1 177.40(10)
C22 S1 Cu1 106.84(12)
C1 N1 C2 111.4(2)
C1 N1 C4 123.0(2)
C2 N1 C4 125.6(2)
C1 N2 C3 110.8(2)
C1 N2 C13 124.3(2)
C3 N2 C13 124.8(2)
N1 C1 N2 104.3(2)
N1 C1 Cu1 125.7(2)
N2 C1 Cu1 130.0(2)
C3 C2 N1 106.1(3)
C3 C2 H2 127.0
N1 C2 H2 127.0
C2 C3 N2 107.4(3)
C2 C3 H3 126.3
N2 C3 H3 126.3
C9 C4 C5 122.7(3)
C9 C4 N1 118.6(3)
C5 C4 N1 118.7(3)
C4 C5 C6 117.6(3)
C4 C5 C10 122.2(3)
C6 C5 C10 120.2(3)
C5 C6 C7 121.6(3)
C5 C6 H6 119.2
C7 C6 H6 119.2
C8 C7 C6 119.0(3)
C8 C7 C11 120.9(3)
C6 C7 C11 120.1(3)
C7 C8 C9 121.5(3)
C7 C8 H8 119.3
C9 C8 H8 119.3
C4 C9 C8 117.6(3)
C4 C9 C12 122.3(3)
C8 C9 C12 120.1(3)
C5 C10 H10A 109.5
C5 C10 H10B 109.5
H10A C10 H10B 109.5
C5 C10 H10C 109.5
H10A C10 H10C 109.5
H10B C10 H10C 109.5
C7 C11 H11A 109.5
C7 C11 H11B 109.5
H11A C11 H11B 109.5
C7 C11 H11C 109.5
H11A C11 H11C 109.5
H11B C11 H11C 109.5
C9 C12 H12A 109.5
C9 C12 H12B 109.5
H12A C12 H12B 109.5
C9 C12 H12C 109.5
H12A C12 H12C 109.5
H12B C12 H12C 109.5
C18 C13 C14 122.7(3)
C18 C13 N2 118.9(3)
C14 C13 N2 118.4(3)
C13 C14 C15 117.5(3)
C13 C14 C19 122.1(3)
C15 C14 C19 120.4(3)
C16 C15 C14 121.8(3)
C16 C15 H15 119.1
C14 C15 H15 119.1
C15 C16 C17 119.3(3)
C15 C16 C20 121.2(4)
C17 C16 C20 119.6(4)
C16 C17 C18 121.3(3)
C16 C17 H17 119.4
C18 C17 H17 119.4
C13 C18 C17 117.5(3)
C13 C18 C21 122.3(3)
C17 C18 C21 120.2(3)
C14 C19 H19A 109.5
C14 C19 H19B 109.5
H19A C19 H19B 109.5
C14 C19 H19C 109.5
H19A C19 H19C 109.5
H19B C19 H19C 109.5
C16 C20 H20A 109.5
C16 C20 H20B 109.5
H20A C20 H20B 109.5
C16 C20 H20C 109.5
H20A C20 H20C 109.5
H20B C20 H20C 109.5
C18 C21 H21A 109.5
C18 C21 H21B 109.5
H21A C21 H21B 109.5
C18 C21 H21C 109.5
H21A C21 H21C 109.5
H21B C21 H21C 109.5
O1 C22 C23 120.7(3)
O1 C22 S1 120.1(3)
C23 C22 S1 119.2(3)
C22 C23 H23A 109.5
C22 C23 H23B 109.5
H23A C23 H23B 109.5
C22 C23 H23C 109.5
H23A C23 H23C 109.5
H23B C23 H23C 109.5

loop_
_geom_bond_atom_site_label_1
_geom_bond_atom_site_label_2
_geom_bond_distance
Cu1 C1 1.885(3)
Cu1 S1 2.1483(9)
S1 C22 1.773(4)
O1 C22 1.205(4)
N1 C1 1.352(4)
N1 C2 1.393(4)
N1 C4 1.444(4)
N2 C1 1.358(4)
N2 C3 1.386(4)
N2 C13 1.443(4)
C2 C3 1.340(5)
C2 H2 0.9500
C3 H3 0.9500
C4 C9 1.391(4)
C4 C5 1.393(4)
C5 C6 1.395(5)
C5 C10 1.498(5)
C6 C7 1.396(5)
C6 H6 0.9500
C7 C8 1.378(5)
C7 C11 1.511(5)
C8 C9 1.407(5)
C8 H8 0.9500
C9 C12 1.501(5)
C10 H10A 0.9800
C10 H10B 0.9800
C10 H10C 0.9800
C11 H11A 0.9800
C11 H11B 0.9800
C11 H11C 0.9800
C12 H12A 0.9800
C12 H12B 0.9800
C12 H12C 0.9800
C13 C18 1.383(4)
C13 C14 1.392(4)
C14 C15 1.397(5)
C14 C19 1.516(5)
C15 C16 1.365(6)
C15 H15 0.9500
C16 C17 1.391(6)
C16 C20 1.519(5)
C17 C18 1.399(5)
C17 H17 0.9500
C18 C21 1.505(5)
C19 H19A 0.9800
C19 H19B 0.9800
C19 H19C 0.9800
C20 H20A 0.9800
C20 H20B 0.9800
C20 H20C 0.9800
C21 H21A 0.9800
C21 H21B 0.9800
C21 H21C 0.9800
C22 C23 1.515(5)
C23 H23A 0.9800
C23 H23B 0.9800
C23 H23C 0.9800
